data_1517891
loop_
_publ_author_name
'Peng, Xianglong'
'Wang, Weiguo'
'Jiang, Chao'
'Sun, Di'
'Xu, Zhenghu'
'Tung, Chen-Ho'

_publ_section_title
;
 Strain-promoted oxidative annulation of arynes and cyclooctynes with
 benzamides: palladium-catalyzed C-h/n-h activation for the synthesis of
 N-heterocycles.
;
_journal_issue 20
_journal_name_full 'Organic letters'
_journal_page_first 5354
_journal_page_last 5357
_journal_paper_doi 10.1021/ol5025426
_journal_volume 16
_journal_year 2014
_chemical_formula_moiety 'C18 H21 N O4'
_chemical_formula_sum 'C18 H21 N O4'
_chemical_formula_weight 315.36
_chemical_name_systematic
;
 ? 
;
_space_group_crystal_system triclinic
_space_group_IT_number 2
_space_group_name_Hall '-P 1'
_space_group_name_H-M_alt 'P -1'
_symmetry_space_group_name_Hall '-P 1'
_symmetry_space_group_name_H-M 'P -1'
_atom_sites_solution_hydrogens geom
_atom_sites_solution_primary iterative
_atom_sites_solution_secondary difmap
_audit_creation_date 2014-06-19
_audit_creation_method
;
  Olex2 1.2-ac2
  (compiled 2012.03.06 svn.r2239, GUI svn.r4109)
;
_cell_angle_alpha 98.405(4)
_cell_angle_beta 95.963(4)
_cell_angle_gamma 104.965(4)
_cell_formula_units_Z 2
_cell_length_a 5.7842(15)
_cell_length_b 9.566(3)
_cell_length_c 15.111(4)
_cell_measurement_reflns_used 1149
_cell_measurement_temperature 298(2)
_cell_measurement_theta_max 54.054
_cell_measurement_theta_min 4.481
_cell_volume 790.3(4)
_computing_molecular_graphics
;
O. V. Dolomanov, L. J. Bourhis, R. J. Gildea, J. A. K. Howard and H. Puschmann,
OLEX2: a complete structure solution, refinement and analysis program.
J. Appl. Cryst. (2009). 42, 339-341.
;
_computing_publication_material
;
O. V. Dolomanov, L. J. Bourhis, R. J. Gildea, J. A. K. Howard and H. Puschmann,
OLEX2: a complete structure solution, refinement and analysis program.
J. Appl. Cryst. (2009). 42, 339-341.
;
_computing_structure_refinement
;
XL, G.M. Sheldrick, Acta Cryst.
(2008). A64, 112-122
;
_computing_structure_solution 'J. Appl. Cryst. (2007) 40, 786-790'
_diffrn_ambient_temperature 298(2)
_diffrn_measured_fraction_theta_full 0.986
_diffrn_measured_fraction_theta_max 0.986
_diffrn_radiation_monochromator graphite
_diffrn_radiation_type 'MO K\a'
_diffrn_radiation_wavelength 0.71073
_diffrn_reflns_av_R_equivalents 0.0181
_diffrn_reflns_av_unetI/netI 0.0375
_diffrn_reflns_limit_h_max 6
_diffrn_reflns_limit_h_min -6
_diffrn_reflns_limit_k_max 10
_diffrn_reflns_limit_k_min -11
_diffrn_reflns_limit_l_max 13
_diffrn_reflns_limit_l_min -17
_diffrn_reflns_number 3922
_diffrn_reflns_theta_full 25.00
_diffrn_reflns_theta_max 25.00
_diffrn_reflns_theta_min 2.41
_diffrn_source 'fine-focus sealed tube'
_diffrn_source_current 30.0
_diffrn_source_power 1.5
_diffrn_source_voltage 50.0
_exptl_absorpt_coefficient_mu 0.094
_exptl_absorpt_correction_T_max 0.9926
_exptl_absorpt_correction_T_min 0.9861
_exptl_absorpt_correction_type multi-scan
_exptl_absorpt_process_details sadabs
_exptl_crystal_colour colorless
_exptl_crystal_density_diffrn 1.325
_exptl_crystal_density_method 'not measured'
_exptl_crystal_description block
_exptl_crystal_F_000 336
_exptl_crystal_size_max 0.15
_exptl_crystal_size_mid 0.10
_exptl_crystal_size_min 0.08
_refine_diff_density_max 0.131
_refine_diff_density_min -0.196
_refine_diff_density_rms 0.039
_refine_ls_extinction_method none
_refine_ls_goodness_of_fit_ref 1.024
_refine_ls_hydrogen_treatment mixed
_refine_ls_matrix_type full
_refine_ls_number_parameters 210
_refine_ls_number_reflns 2733
_refine_ls_number_restraints 0
_refine_ls_restrained_S_all 1.024
_refine_ls_R_factor_all 0.0678
_refine_ls_R_factor_gt 0.0452
_refine_ls_shift/su_max 0.000
_refine_ls_shift/su_mean 0.000
_refine_ls_structure_factor_coef Fsqd
_refine_ls_weighting_details 'calc w=1/[\s^2^(Fo^2^)+(0.0716P)^2^+0.0436P] where P=(Fo^2^+2Fc^2^)/3'
_refine_ls_weighting_scheme calc
_refine_ls_wR_factor_gt 0.1184
_refine_ls_wR_factor_ref 0.1354
_reflns_number_gt 1911
_reflns_number_total 2733
_reflns_threshold_expression >2sigma(I)
_cod_data_source_file ol5025426_si_002.cif
_cod_data_source_block test
_cod_depositor_comments 'Adding full bibliography for 1517891.cif.'
_cod_original_cell_volume 790.2(3)
_cod_database_code 1517891

loop_
_space_group_symop_id
_space_group_symop_operation_xyz
1 'x, y, z'
2 '-x, -y, -z'

loop_
_atom_site_label
_atom_site_type_symbol
_atom_site_fract_x
_atom_site_fract_y
_atom_site_fract_z
_atom_site_U_iso_or_equiv
_atom_site_adp_type
_atom_site_occupancy
_atom_site_symmetry_multiplicity
_atom_site_calc_flag
_atom_site_refinement_flags
O1 O 1.1869(2) 0.66630(13) 0.40473(8) 0.0524(4) Uani 1 1 d .
O2 O 0.8513(3) 0.75109(14) 0.31261(10) 0.0635(4) Uani 1 1 d .
O4 O 0.0237(2) 0.25996(16) -0.03233(9) 0.0631(4) Uani 1 1 d .
N1 N 1.0534(3) 0.57833(15) 0.32371(10) 0.0440(4) Uani 1 1 d .
O3 O 0.2572(3) 0.10718(17) -0.04075(11) 0.0764(5) Uani 1 1 d .
C9 C 1.0872(3) 0.43823(18) 0.30148(12) 0.0414(4) Uani 1 1 d .
C12 C 0.7425(3) 0.38227(19) 0.18356(11) 0.0402(4) Uani 1 1 d .
C10 C 0.8727(3) 0.62896(19) 0.28425(13) 0.0468(5) Uani 1 1 d .
C8 C 0.9341(3) 0.33986(18) 0.23277(12) 0.0408(4) Uani 1 1 d .
C11 C 0.7152(3) 0.52452(19) 0.20781(12) 0.0432(5) Uani 1 1 d .
C13 C 0.5746(3) 0.2864(2) 0.11150(12) 0.0449(5) Uani 1 1 d .
H13 H 0.5898 0.1926 0.0928 0.054 Uiso 1 1 calc R
C14 C 0.3889(3) 0.3285(2) 0.06820(12) 0.0464(5) Uani 1 1 d .
C7 C 0.9454(4) 0.1830(2) 0.21482(13) 0.0504(5) Uani 1 1 d .
H7A H 1.1109 0.1806 0.2309 0.060 Uiso 1 1 calc R
H7B H 0.8972 0.1436 0.1507 0.060 Uiso 1 1 calc R
C17 C 0.2212(4) 0.2195(2) -0.00665(13) 0.0523(5) Uani 1 1 d .
C2 C 1.2947(3) 0.4089(2) 0.35740(13) 0.0484(5) Uani 1 1 d .
H2A H 1.4191 0.5012 0.3786 0.058 Uiso 1 1 calc R
H2B H 1.3635 0.3449 0.3189 0.058 Uiso 1 1 calc R
C1 C 1.3594(4) 0.7947(2) 0.38796(15) 0.0624(6) Uani 1 1 d .
H1A H 1.4685 0.7647 0.3505 0.094 Uiso 1 1 calc R
H1B H 1.4491 0.8519 0.4444 0.094 Uiso 1 1 calc R
H1C H 1.2753 0.8528 0.3578 0.094 Uiso 1 1 calc R
C3 C 1.2279(4) 0.3384(2) 0.43909(14) 0.0582(6) Uani 1 1 d .
H3A H 1.1390 0.3956 0.4728 0.070 Uiso 1 1 calc R
H3B H 1.3764 0.3460 0.4781 0.070 Uiso 1 1 calc R
C16 C 0.5276(4) 0.5666(2) 0.16241(13) 0.0500(5) Uani 1 1 d .
H16 H 0.5136 0.6613 0.1788 0.060 Uiso 1 1 calc R
C6 C 0.7811(4) 0.0859(2) 0.26846(14) 0.0615(6) Uani 1 1 d .
H6A H 0.6139 0.0752 0.2446 0.074 Uiso 1 1 calc R
H6B H 0.8066 -0.0112 0.2587 0.074 Uiso 1 1 calc R
C4 C 1.0776(4) 0.1773(2) 0.41933(15) 0.0658(6) Uani 1 1 d .
H4A H 1.1635 0.1207 0.3836 0.079 Uiso 1 1 calc R
H4B H 1.0691 0.1424 0.4764 0.079 Uiso 1 1 calc R
C5 C 0.8204(4) 0.1436(2) 0.37011(15) 0.0658(6) Uani 1 1 d .
H5A H 0.7690 0.2328 0.3798 0.079 Uiso 1 1 calc R
H5B H 0.7154 0.0716 0.3979 0.079 Uiso 1 1 calc R
C15 C 0.3647(4) 0.4701(2) 0.09419(13) 0.0525(5) Uani 1 1 d .
H15 H 0.2387 0.4984 0.0653 0.063 Uiso 1 1 calc R
C18 C -0.1505(4) 0.1592(3) -0.10435(16) 0.0715(7) Uani 1 1 d .
H18A H -0.0856 0.1604 -0.1603 0.107 Uiso 1 1 calc R
H18B H -0.2971 0.1888 -0.1098 0.107 Uiso 1 1 calc R
H18C H -0.1846 0.0616 -0.0908 0.107 Uiso 1 1 calc R

loop_
_atom_site_aniso_label
_atom_site_aniso_U_11
_atom_site_aniso_U_22
_atom_site_aniso_U_33
_atom_site_aniso_U_23
_atom_site_aniso_U_13
_atom_site_aniso_U_12
O1 0.0599(9) 0.0373(7) 0.0503(8) 0.0001(6) 0.0022(6) 0.0033(6)
O2 0.0685(10) 0.0400(8) 0.0794(10) -0.0030(7) 0.0010(8) 0.0219(7)
O4 0.0527(9) 0.0665(10) 0.0664(9) 0.0021(7) -0.0069(7) 0.0218(8)
N1 0.0464(9) 0.0336(8) 0.0468(9) 0.0025(6) 0.0025(7) 0.0063(7)
O3 0.0734(11) 0.0694(11) 0.0766(11) -0.0168(8) -0.0167(8) 0.0301(9)
C9 0.0448(11) 0.0336(9) 0.0472(10) 0.0114(8) 0.0113(8) 0.0091(8)
C12 0.0437(11) 0.0396(10) 0.0394(10) 0.0091(8) 0.0103(8) 0.0125(8)
C10 0.0493(12) 0.0350(10) 0.0562(12) 0.0083(9) 0.0102(9) 0.0110(9)
C8 0.0461(11) 0.0355(10) 0.0412(10) 0.0074(8) 0.0083(8) 0.0108(8)
C11 0.0457(11) 0.0376(10) 0.0481(11) 0.0110(8) 0.0120(9) 0.0105(8)
C13 0.0503(11) 0.0402(10) 0.0437(10) 0.0063(8) 0.0075(9) 0.0124(9)
C14 0.0464(11) 0.0480(11) 0.0443(10) 0.0094(8) 0.0084(9) 0.0112(9)
C7 0.0560(12) 0.0407(10) 0.0530(12) -0.0001(9) -0.0006(9) 0.0189(9)
C17 0.0500(12) 0.0586(13) 0.0483(11) 0.0095(10) 0.0045(9) 0.0161(10)
C2 0.0429(11) 0.0416(10) 0.0565(12) 0.0054(9) 0.0016(9) 0.0087(9)
C1 0.0559(13) 0.0411(11) 0.0797(15) 0.0047(10) 0.0049(11) 0.0003(10)
C3 0.0645(14) 0.0487(12) 0.0569(12) 0.0111(9) -0.0026(10) 0.0114(10)
C16 0.0557(12) 0.0418(11) 0.0557(12) 0.0109(9) 0.0067(10) 0.0187(9)
C6 0.0701(15) 0.0345(10) 0.0715(14) 0.0069(9) -0.0070(11) 0.0079(10)
C4 0.0825(17) 0.0498(12) 0.0620(13) 0.0207(10) 0.0005(12) 0.0111(12)
C5 0.0700(16) 0.0482(12) 0.0704(14) 0.0192(10) 0.0064(12) -0.0021(11)
C15 0.0532(13) 0.0563(13) 0.0532(12) 0.0148(10) 0.0068(10) 0.0224(10)
C18 0.0584(14) 0.0742(16) 0.0723(15) 0.0013(12) -0.0158(12) 0.0181(12)

loop_
_atom_type_symbol
_atom_type_description
_atom_type_scat_dispersion_real
_atom_type_scat_dispersion_imag
_atom_type_scat_source
C C 0.0033 0.0016 'International Tables Vol C Tables 4.2.6.8 and 6.1.1.4'
H H 0.0000 0.0000 'International Tables Vol C Tables 4.2.6.8 and 6.1.1.4'
N N 0.0061 0.0033 'International Tables Vol C Tables 4.2.6.8 and 6.1.1.4'
O O 0.0106 0.0060 'International Tables Vol C Tables 4.2.6.8 and 6.1.1.4'

loop_
_geom_angle_atom_site_label_1
_geom_angle_atom_site_label_2
_geom_angle_atom_site_label_3
_geom_angle
N1 O1 C1 111.36(14)
C17 O4 C18 116.23(17)
C9 N1 O1 116.57(14)
C10 N1 O1 115.46(14)
C10 N1 C9 126.79(15)
N1 C9 C2 116.25(15)
C8 C9 N1 118.86(16)
C8 C9 C2 124.89(16)
C11 C12 C8 119.88(16)
C11 C12 C13 116.98(16)
C13 C12 C8 123.13(16)
O2 C10 N1 121.42(17)
O2 C10 C11 124.74(18)
N1 C10 C11 113.84(16)
C9 C8 C12 119.50(16)
C9 C8 C7 120.14(16)
C12 C8 C7 119.99(16)
C12 C11 C10 120.97(17)
C16 C11 C12 120.77(17)
C16 C11 C10 118.16(17)
C14 C13 C12 121.67(17)
C13 C14 C17 117.56(17)
C13 C14 C15 120.16(18)
C15 C14 C17 122.28(18)
C8 C7 C6 112.11(16)
O4 C17 C14 112.60(18)
O3 C17 O4 123.14(19)
O3 C17 C14 124.26(19)
C9 C2 C3 114.75(16)
C2 C3 C4 116.68(17)
C15 C16 C11 120.82(18)
C5 C6 C7 114.82(16)
C5 C4 C3 116.83(17)
C4 C5 C6 116.5(2)
C16 C15 C14 119.58(18)

loop_
_geom_bond_atom_site_label_1
_geom_bond_atom_site_label_2
_geom_bond_distance
O1 N1 1.4035(18)
O1 C1 1.441(2)
O2 C10 1.226(2)
O4 C17 1.336(2)
O4 C18 1.447(2)
N1 C9 1.402(2)
N1 C10 1.378(2)
O3 C17 1.200(2)
C9 C8 1.357(2)
C9 C2 1.505(2)
C12 C8 1.447(2)
C12 C11 1.410(2)
C12 C13 1.414(3)
C10 C11 1.462(3)
C8 C7 1.505(2)
C11 C16 1.401(2)
C13 C14 1.378(2)
C14 C17 1.488(3)
C14 C15 1.401(3)
C7 C6 1.532(3)
C2 C3 1.528(3)
C3 C4 1.529(3)
C16 C15 1.369(3)
C6 C5 1.527(3)
C4 C5 1.524(3)
